data_4061707
_journal_name_full Organometallics
_journal_paper_doi 10.1021/om0505662
_journal_year 2005
_chemical_formula_sum 'C38 H33 Cl2 O P3 Pd'
_chemical_formula_weight 775.85
_space_group_IT_number 19
_symmetry_cell_setting orthorhombic
_symmetry_space_group_name_Hall 'P 2ac 2ab'
_symmetry_space_group_name_H-M 'P 21 21 21'
_cell_angle_alpha 90.00
_cell_angle_beta 90.00
_cell_angle_gamma 90.00
_cell_formula_units_Z 4
_cell_length_a 8.2326(8)
_cell_length_b 20.152(2)
_cell_length_c 20.929(2)
_cell_measurement_temperature 295(2)
_cell_volume 3472.3(6)
_diffrn_ambient_temperature 295(2)
_exptl_crystal_density_diffrn 1.484
_cod_depositor_comments
;
The following automatic conversions were performed:
'_symmetry_cell_setting' value 'Orthorhombic' changed to 'orthorhombic'
according to '/home/saulius/struct/CIF-dictionaries/cif_core.dic'
dictionary named 'cif_core.dic' version 2.4.1 from 2010-06-29.

Automatic conversion script
Id: cif_fix_enum 1527 2010-12-29 10:47:43Z saulius 
;
_cod_database_code 4061707

loop_
_symmetry_equiv_pos_as_xyz
'x, y, z'
'-x+1/2, -y, z+1/2'
'-x, y+1/2, -z+1/2'
'x+1/2, -y+1/2, -z'

loop_
_atom_site_label
_atom_site_type_symbol
_atom_site_fract_x
_atom_site_fract_y
_atom_site_fract_z
_atom_site_U_iso_or_equiv
_atom_site_adp_type
_atom_site_occupancy
_atom_site_symmetry_multiplicity
_atom_site_calc_flag
_atom_site_refinement_flags
_atom_site_disorder_assembly
_atom_site_disorder_group
Pd1 Pd 0.26666(3) 0.934626(17) 0.404593(13) 0.03553(9) Uani 1 1 d . A .
Cl1 Cl 0.09014(15) 0.90135(8) 0.32253(6) 0.0611(4) Uani 1 1 d . . .
Cl2 Cl 0.04997(13) 0.93811(9) 0.47861(6) 0.0637(4) Uani 1 1 d . . .
P1 P 0.48541(12) 0.92513(6) 0.34152(5) 0.0366(2) Uani 1 1 d . . .
P2 P 0.44630(13) 0.96033(6) 0.48072(5) 0.0371(3) Uani 1 1 d . . .
P3 P 0.61579(12) 1.07977(6) 0.41749(5) 0.0400(3) Uani 1 1 d . . .
O1 O 0.4582(3) 1.09394(17) 0.38591(15) 0.0513(8) Uani 1 1 d . A .
C1 C 0.6703(5) 0.9460(2) 0.3872(2) 0.0400(10) Uani 1 1 d . A .
H1A H 0.7179 0.9055 0.4039 0.048 Uiso 1 1 calc R . .
H1B H 0.7489 0.9663 0.3587 0.048 Uiso 1 1 calc R . .
C2 C 0.6349(4) 0.9931(2) 0.44224(19) 0.0352(9) Uani 1 1 d . A .
H2A H 0.7240 0.9899 0.4731 0.042 Uiso 1 1 calc R . .
C3 C 0.5121(8) 0.8398(2) 0.3147(3) 0.046(4) Uiso 0.60 1 d PG A 1
C4 C 0.5739(8) 0.7922(3) 0.3561(2) 0.066(2) Uiso 0.60 1 d PG A 1
H4A H 0.6005 0.8037 0.3979 0.079 Uiso 0.60 1 calc PR A 1
C5 C 0.5959(7) 0.7274(3) 0.3352(3) 0.079(3) Uiso 0.60 1 d PG A 1
H5A H 0.6372 0.6955 0.3629 0.094 Uiso 0.60 1 calc PR A 1
C6 C 0.5561(8) 0.7102(2) 0.2728(3) 0.062(2) Uiso 0.60 1 d PG A 1
H6A H 0.5708 0.6668 0.2588 0.074 Uiso 0.60 1 calc PR A 1
C7 C 0.4944(8) 0.7578(3) 0.2313(2) 0.071(3) Uiso 0.60 1 d PG A 1
H7A H 0.4678 0.7463 0.1896 0.085 Uiso 0.60 1 calc PR A 1
C8 C 0.4724(8) 0.8226(3) 0.2523(3) 0.063(2) Uiso 0.60 1 d PG A 1
H8A H 0.4311 0.8545 0.2246 0.076 Uiso 0.60 1 calc PR A 1
C3A C 0.5298(12) 0.8430(4) 0.3102(4) 0.041(6) Uiso 0.40 1 d PG A 2
C4A C 0.6874(10) 0.8190(4) 0.3049(4) 0.070(4) Uiso 0.40 1 d PG A 2
H4AA H 0.7730 0.8420 0.3237 0.085 Uiso 0.40 1 calc PR A 2
C5A C 0.7172(9) 0.7605(5) 0.2717(5) 0.082(4) Uiso 0.40 1 d PG A 2
H5AA H 0.8227 0.7444 0.2682 0.098 Uiso 0.40 1 calc PR A 2
C6A C 0.5893(12) 0.7261(4) 0.2437(4) 0.065(4) Uiso 0.40 1 d PG A 2
H6AA H 0.6092 0.6870 0.2214 0.078 Uiso 0.40 1 calc PR A 2
C7A C 0.4316(10) 0.7502(4) 0.2489(4) 0.079(5) Uiso 0.40 1 d PG A 2
H7AA H 0.3461 0.7272 0.2302 0.094 Uiso 0.40 1 calc PR A 2
C8A C 0.4019(9) 0.8087(5) 0.2822(4) 0.063(4) Uiso 0.40 1 d PG A 2
H8AA H 0.2964 0.8248 0.2857 0.076 Uiso 0.40 1 calc PR A 2
C9 C 0.4883(6) 0.9741(2) 0.2687(2) 0.0431(10) Uani 1 1 d . A .
C10 C 0.6219(7) 0.9684(3) 0.2285(3) 0.084(2) Uani 1 1 d . . .
H10A H 0.7109 0.9427 0.2401 0.100 Uiso 1 1 calc R A .
C11 C 0.6194(10) 1.0020(4) 0.1707(3) 0.095(2) Uani 1 1 d . A .
H11A H 0.7070 0.9978 0.1430 0.114 Uiso 1 1 calc R . .
C12 C 0.4935(9) 1.0406(3) 0.1538(3) 0.0794(19) Uani 1 1 d . . .
H12A H 0.4958 1.0639 0.1154 0.095 Uiso 1 1 calc R A .
C13 C 0.3657(8) 1.0452(3) 0.1922(3) 0.0666(15) Uani 1 1 d . A .
H13A H 0.2778 1.0713 0.1800 0.080 Uiso 1 1 calc R . .
C14 C 0.3608(6) 1.0118(3) 0.2504(2) 0.0514(12) Uani 1 1 d . . .
H14A H 0.2700 1.0154 0.2766 0.062 Uiso 1 1 calc R A .
C15 C 0.5110(6) 0.8845(2) 0.5210(2) 0.0458(11) Uani 1 1 d . A .
C16 C 0.4004(8) 0.8355(3) 0.5311(3) 0.0790(18) Uani 1 1 d . . .
H16A H 0.2933 0.8417 0.5183 0.095 Uiso 1 1 calc R A .
C17 C 0.4449(11) 0.7773(4) 0.5598(4) 0.109(3) Uani 1 1 d . A .
H17A H 0.3685 0.7438 0.5650 0.131 Uiso 1 1 calc R . .
C18 C 0.5991(10) 0.7680(4) 0.5806(3) 0.090(2) Uani 1 1 d . . .
H18A H 0.6272 0.7288 0.6013 0.108 Uiso 1 1 calc R A .
C19 C 0.7111(9) 0.8152(3) 0.5714(3) 0.086(2) Uani 1 1 d . A .
H19A H 0.8171 0.8087 0.5854 0.103 Uiso 1 1 calc R . .
C20 C 0.6688(7) 0.8738(3) 0.5409(3) 0.0629(14) Uani 1 1 d . . .
H20A H 0.7473 0.9062 0.5339 0.075 Uiso 1 1 calc R A .
C21 C 0.3907(6) 1.0191(2) 0.5431(2) 0.0447(11) Uani 1 1 d . A .
C22 C 0.4568(6) 1.0146(3) 0.6032(2) 0.0657(15) Uani 1 1 d . . .
H22A H 0.5233 0.9789 0.6133 0.079 Uiso 1 1 calc R A .
C23 C 0.4263(9) 1.0618(4) 0.6482(3) 0.089(2) Uani 1 1 d . A .
H23A H 0.4718 1.0578 0.6887 0.106 Uiso 1 1 calc R . .
C24 C 0.3306(10) 1.1141(4) 0.6343(3) 0.094(2) Uani 1 1 d . . .
H24A H 0.3142 1.1473 0.6645 0.112 Uiso 1 1 calc R A .
C25 C 0.2564(8) 1.1182(3) 0.5749(3) 0.089(2) Uani 1 1 d . A .
H25A H 0.1864 1.1532 0.5659 0.106 Uiso 1 1 calc R . .
C26 C 0.2863(6) 1.0707(3) 0.5292(3) 0.0660(14) Uani 1 1 d . . .
H26A H 0.2367 1.0733 0.4894 0.079 Uiso 1 1 calc R A .
C27 C 0.6536(6) 1.1318(2) 0.4863(2) 0.0473(11) Uani 1 1 d . A .
C28 C 0.7666(7) 1.1177(3) 0.5340(2) 0.0600(13) Uani 1 1 d . . .
H28A H 0.8260 1.0784 0.5325 0.072 Uiso 1 1 calc R A .
C29 C 0.7906(8) 1.1623(3) 0.5838(3) 0.0777(17) Uani 1 1 d . A .
H29A H 0.8657 1.1530 0.6158 0.093 Uiso 1 1 calc R . .
C30 C 0.7027(9) 1.2203(3) 0.5856(3) 0.085(2) Uani 1 1 d . . .
H30A H 0.7187 1.2502 0.6189 0.102 Uiso 1 1 calc R A .
C31 C 0.5924(9) 1.2345(3) 0.5390(4) 0.087(2) Uani 1 1 d . A .
H31A H 0.5341 1.2740 0.5406 0.105 Uiso 1 1 calc R . .
C32 C 0.5668(7) 1.1906(3) 0.4894(3) 0.0693(15) Uani 1 1 d . . .
H32A H 0.4908 1.2005 0.4580 0.083 Uiso 1 1 calc R A .
C33 C 0.7852(5) 1.0951(2) 0.3657(2) 0.0442(10) Uani 1 1 d . A .
C34 C 0.9452(6) 1.0921(3) 0.3846(2) 0.0525(12) Uani 1 1 d . . .
H34A H 0.9696 1.0783 0.4259 0.063 Uiso 1 1 calc R A .
C35 C 1.0680(6) 1.1087(3) 0.3445(3) 0.0691(16) Uani 1 1 d . A .
H35A H 1.1751 1.1070 0.3585 0.083 Uiso 1 1 calc R . .
C36 C 1.0338(8) 1.1278(4) 0.2835(4) 0.099(2) Uani 1 1 d . . .
H36A H 1.1180 1.1410 0.2568 0.119 Uiso 1 1 calc R A .
C37 C 0.8751(9) 1.1279(5) 0.2604(4) 0.116(3) Uani 1 1 d . A .
H37A H 0.8526 1.1390 0.2182 0.139 Uiso 1 1 calc R . .
C38 C 0.7521(7) 1.1111(3) 0.3025(3) 0.0768(17) Uani 1 1 d . . .
H38A H 0.6452 1.1105 0.2881 0.092 Uiso 1 1 calc R A .

loop_
_atom_site_aniso_label
_atom_site_aniso_U_11
_atom_site_aniso_U_22
_atom_site_aniso_U_33
_atom_site_aniso_U_23
_atom_site_aniso_U_13
_atom_site_aniso_U_12
Pd1 0.02451(13) 0.04938(18) 0.03269(14) 0.00283(14) 0.00046(12) -0.00172(13)
Cl1 0.0472(7) 0.0909(10) 0.0453(6) 0.0018(7) -0.0087(5) -0.0178(7)
Cl2 0.0353(5) 0.1068(11) 0.0488(6) 0.0003(8) 0.0096(5) -0.0041(7)
P1 0.0324(5) 0.0415(6) 0.0359(5) 0.0009(5) 0.0033(4) 0.0012(5)
P2 0.0302(5) 0.0470(7) 0.0341(5) 0.0019(5) 0.0007(4) -0.0022(5)
P3 0.0305(5) 0.0426(7) 0.0469(6) 0.0041(5) -0.0039(4) 0.0013(4)
O1 0.0315(15) 0.065(2) 0.0578(19) 0.0072(16) -0.0060(13) 0.0061(15)
C1 0.0260(17) 0.043(3) 0.051(2) 0.002(2) 0.0053(16) 0.0002(17)
C2 0.0262(19) 0.040(2) 0.040(2) 0.0007(18) -0.0017(17) -0.0021(17)
C9 0.051(3) 0.043(2) 0.036(2) 0.0025(19) 0.009(2) -0.001(2)
C10 0.077(4) 0.095(5) 0.078(4) 0.026(4) 0.043(3) 0.027(4)
C11 0.116(6) 0.106(6) 0.065(4) 0.022(4) 0.052(4) 0.012(5)
C12 0.116(5) 0.079(4) 0.044(3) 0.007(3) 0.007(3) -0.012(4)
C13 0.080(4) 0.063(4) 0.057(3) 0.020(3) -0.014(3) -0.012(3)
C14 0.052(3) 0.056(3) 0.046(3) 0.008(2) -0.003(2) -0.009(2)
C15 0.049(3) 0.051(3) 0.037(2) 0.009(2) -0.002(2) -0.008(2)
C16 0.069(4) 0.071(4) 0.097(4) 0.027(4) -0.013(4) -0.018(3)
C17 0.114(6) 0.083(5) 0.130(6) 0.055(5) -0.023(5) -0.040(5)
C18 0.111(6) 0.069(4) 0.091(5) 0.028(4) -0.007(4) 0.006(4)
C19 0.083(4) 0.077(4) 0.098(4) 0.032(4) -0.005(4) 0.022(4)
C20 0.053(3) 0.064(3) 0.072(3) 0.019(3) -0.007(3) -0.003(3)
C21 0.040(2) 0.053(3) 0.041(2) -0.006(2) 0.009(2) -0.007(2)
C22 0.058(3) 0.089(4) 0.051(3) -0.014(3) 0.008(3) -0.009(3)
C23 0.093(5) 0.119(6) 0.054(3) -0.030(4) 0.011(3) -0.026(5)
C24 0.103(6) 0.096(6) 0.081(5) -0.040(4) 0.041(4) -0.021(4)
C25 0.080(4) 0.076(4) 0.110(5) -0.016(4) 0.039(4) 0.015(4)
C26 0.065(3) 0.066(3) 0.067(3) -0.006(3) 0.018(3) 0.008(3)
C27 0.047(2) 0.041(3) 0.054(3) -0.001(2) 0.002(2) -0.003(2)
C28 0.063(3) 0.059(3) 0.059(3) -0.003(2) -0.007(3) -0.005(3)
C29 0.091(5) 0.086(5) 0.056(3) -0.006(3) -0.008(3) -0.014(4)
C30 0.103(5) 0.077(4) 0.076(4) -0.030(4) 0.020(4) -0.023(4)
C31 0.087(5) 0.062(4) 0.114(6) -0.020(4) 0.016(4) 0.004(4)
C32 0.068(4) 0.054(3) 0.086(4) -0.009(3) -0.008(3) 0.010(3)
C33 0.033(2) 0.041(2) 0.059(3) 0.009(2) 0.001(2) 0.0014(19)
C34 0.040(2) 0.060(3) 0.057(3) -0.007(2) -0.003(2) 0.006(2)
C35 0.035(3) 0.084(4) 0.088(4) -0.013(4) 0.003(3) 0.000(3)
C36 0.060(4) 0.116(6) 0.123(6) 0.032(5) 0.034(4) -0.010(4)
C37 0.071(4) 0.179(9) 0.099(5) 0.067(6) 0.008(4) -0.002(5)
C38 0.047(3) 0.105(5) 0.078(4) 0.034(3) -0.001(3) -0.001(3)

loop_
_geom_bond_atom_site_label_1
_geom_bond_atom_site_label_2
_geom_bond_distance
_geom_bond_site_symmetry_2
_geom_bond_publ_flag
Pd1 P2 2.2347(11) . ?
Pd1 P1 2.2410(10) . ?
Pd1 Cl1 2.3476(12) . ?
Pd1 Cl2 2.3637(11) . ?
P1 C9 1.815(4) . ?
P1 C3A 1.817(7) . ?
P1 C3 1.822(4) . ?
P1 C1 1.845(4) . ?
P2 C21 1.821(5) . ?
P2 C15 1.825(5) . ?
P2 C2 1.869(4) . ?
P3 O1 1.484(3) . ?
P3 C33 1.793(4) . ?
P3 C27 1.808(5) . ?
P3 C2 1.828(4) . ?
C1 C2 1.522(6) . ?
C3 C4 1.3900 . ?
C3 C8 1.3900 . ?
C4 C5 1.3900 . ?
C5 C6 1.3900 . ?
C6 C7 1.3900 . ?
C7 C8 1.3900 . ?
C3A C4A 1.3900 . ?
C3A C8A 1.3900 . ?
C4A C5A 1.3900 . ?
C5A C6A 1.3900 . ?
C6A C7A 1.3900 . ?
C7A C8A 1.3900 . ?
C9 C14 1.351(6) . ?
C9 C10 1.390(7) . ?
C10 C11 1.387(8) . ?
C11 C12 1.343(9) . ?
C12 C13 1.327(8) . ?
C13 C14 1.392(6) . ?
C15 C16 1.359(7) . ?
C15 C20 1.382(7) . ?
C16 C17 1.368(9) . ?
C17 C18 1.356(10) . ?
C18 C19 1.339(9) . ?
C19 C20 1.387(8) . ?
C21 C22 1.374(7) . ?
C21 C26 1.379(7) . ?
C22 C23 1.361(8) . ?
C23 C24 1.348(11) . ?
C24 C25 1.388(9) . ?
C25 C26 1.375(8) . ?
C27 C32 1.386(7) . ?
C27 C28 1.394(7) . ?
C28 C29 1.391(7) . ?
C29 C30 1.375(9) . ?
C30 C31 1.362(9) . ?
C31 C32 1.380(8) . ?
C33 C34 1.377(6) . ?
C33 C38 1.389(7) . ?
C34 C35 1.357(7) . ?
C35 C36 1.363(9) . ?
C36 C37 1.392(10) . ?
C37 C38 1.384(8) . ?
